data_7128887
loop_
_publ_author_name
'Dhara, Debabrata'
'Pal, Pradeep Kumar'
'Dolai, Ramapada'
'Chrysochos, Nicolas'
'Rawat, Hemant'
'Elvers, Benedict J.'
'Krummenacher, Ivo'
'Braunschweig, Holger'
'Schulzke, Carola'
'Chandrasekhar, Vadapalli'
'Priyakumar, U. Deva'
'Jana, Anukul'

_publ_section_title
;
 Synthesis and reactivity of NHC-coordinated phosphinidene oxide.
;
_journal_issue 75
_journal_name_full 'Chemical communications (Cambridge, England)'
_journal_page_first 9546
_journal_page_last 9549
_journal_paper_doi 10.1039/d1cc04421d
_journal_volume 57
_journal_year 2021
_chemical_formula_moiety 'C20 H18 Cl2 N2 Ru S2, C3 H6 O'
_chemical_formula_sum 'C23 H24 Cl2 N2 O Ru S2'
_chemical_formula_weight 580.53
_space_group_crystal_system triclinic
_space_group_IT_number 2
_space_group_name_Hall '-P 1'
_space_group_name_H-M_alt 'P -1'
_atom_sites_solution_hydrogens geom
_atom_sites_solution_primary dual
_audit_block_doi 10.5517/ccdc.csd.cc24r7nt
_audit_creation_date 2019-08-08
_audit_creation_method
;
Olex2 1.2
(compiled May 18 2018 14:05:52 for OlexSys, GUI svn.r5506)
;
_audit_update_record
;
2020-03-05 deposited with the CCDC.	2021-08-18 downloaded from the CCDC.
;
_cell_angle_alpha 70.756(5)
_cell_angle_beta 84.677(5)
_cell_angle_gamma 67.243(5)
_cell_formula_units_Z 2
_cell_length_a 9.5459(14)
_cell_length_b 11.7033(17)
_cell_length_c 12.1756(17)
_cell_measurement_reflns_used 4790
_cell_measurement_temperature 150(2)
_cell_measurement_theta_max 26.26
_cell_measurement_theta_min 2.31
_cell_volume 1183.3(3)
_computing_molecular_graphics 'Olex2 (Dolomanov et al., 2009)'
_computing_publication_material 'Olex2 (Dolomanov et al., 2009)'
_computing_structure_refinement 'ShelXL (Sheldrick, 2015)'
_computing_structure_solution 'ShelXT (Sheldrick, 2015)'
_diffrn_ambient_temperature 150.15
_diffrn_measured_fraction_theta_full 0.999
_diffrn_measured_fraction_theta_max 0.996
_diffrn_measurement_device_type 'Bruker Nonius Kappa Apex II'
_diffrn_measurement_method 'CCD Phi and Omega Scans'
_diffrn_radiation_type MoK\a
_diffrn_radiation_wavelength 0.71073
_diffrn_reflns_av_R_equivalents 0.0531
_diffrn_reflns_av_unetI/netI 0.0702
_diffrn_reflns_Laue_measured_fraction_full 0.999
_diffrn_reflns_Laue_measured_fraction_max 0.996
_diffrn_reflns_limit_h_max 10
_diffrn_reflns_limit_h_min -11
_diffrn_reflns_limit_k_max 14
_diffrn_reflns_limit_k_min -14
_diffrn_reflns_limit_l_max 15
_diffrn_reflns_limit_l_min -15
_diffrn_reflns_number 13689
_diffrn_reflns_point_group_measured_fraction_full 0.999
_diffrn_reflns_point_group_measured_fraction_max 0.996
_diffrn_reflns_theta_full 25.242
_diffrn_reflns_theta_max 26.363
_diffrn_reflns_theta_min 2.415
_exptl_absorpt_coefficient_mu 1.084
_exptl_absorpt_correction_T_max 0.7454
_exptl_absorpt_correction_T_min 0.6840
_exptl_absorpt_correction_type multi-scan
_exptl_absorpt_process_details
;
SADABS-2014/5 (Bruker,2014) was used for absorption correction.
wR2(int) was 0.0544 before and 0.0481 after correction.
The Ratio of minimum to maximum transmission is 0.9176.
The \l/2 correction factor is 0.00150.
;
_exptl_crystal_colour 'dark blue'
_exptl_crystal_density_diffrn 1.629
_exptl_crystal_description lath-like
_exptl_crystal_F_000 588
_exptl_crystal_recrystallization_method 'Re-crystallisation from solvent: Acetone and DiethylEther'
_exptl_crystal_size_max 0.12
_exptl_crystal_size_mid 0.06
_exptl_crystal_size_min 0.02
_refine_diff_density_max 0.827
_refine_diff_density_min -1.012
_refine_diff_density_rms 0.118
_refine_ls_extinction_method none
_refine_ls_goodness_of_fit_ref 1.027
_refine_ls_hydrogen_treatment constr
_refine_ls_matrix_type full
_refine_ls_number_parameters 284
_refine_ls_number_reflns 4816
_refine_ls_number_restraints 0
_refine_ls_restrained_S_all 1.027
_refine_ls_R_factor_all 0.0747
_refine_ls_R_factor_gt 0.0453
_refine_ls_shift/su_max 0.001
_refine_ls_shift/su_mean 0.000
_refine_ls_structure_factor_coef Fsqd
_refine_ls_weighting_details 'w=1/[\s^2^(Fo^2^)+(0.0371P)^2^+2.0629P] where P=(Fo^2^+2Fc^2^)/3'
_refine_ls_weighting_scheme calc
_refine_ls_wR_factor_gt 0.0926
_refine_ls_wR_factor_ref 0.1042
_reflns_Friedel_coverage 0.000
_reflns_number_gt 3504
_reflns_number_total 4816
_reflns_threshold_expression 'I > 2\s(I)'
_cod_data_source_file d1cc04421d2.cif
_cod_data_source_block dal193
_cod_depositor_comments 'Adding full bibliography for 7128887--7128892.cif.'
_cod_database_code 7128887
_shelx_shelxl_version_number 2014/7
_shelx_space_group_comment
;
The symmetry employed for this shelxl refinement is uniquely defined
by the following loop, which should always be used as a source of
symmetry information in preference to the above space-group names.
They are only intended as comments.
;
_shelx_estimated_absorpt_t_max 0.979
_shelx_estimated_absorpt_t_min 0.881
_olex2_refinement_description
;
1. Fixed Uiso
 At 1.2 times of:
  All C(H) groups
 At 1.5 times of:
  All C(H,H,H) groups
2.a Aromatic/amide H refined with riding coordinates:
 C22(H22), C25(H25), C23(H23), C3(H3), C24(H24), C6(H6), C5(H5), C15(H15),
 C12(H12), C4(H4), C14(H14), C13(H13)
2.b Idealised Me refined as rotating group:
 C27(H27A,H27B,H27C), C17(H17A,H17B,H17C), C1A(H1AA,H1AB,H1AC), C3A(H3AA,H3AB,
 H3AC)
;
_olex2_submission_special_instructions 'No special instructions were received'

loop_
_space_group_symop_operation_xyz
'x, y, z'
'-x, -y, -z'

loop_
_atom_site_label
_atom_site_type_symbol
_atom_site_fract_x
_atom_site_fract_y
_atom_site_fract_z
_atom_site_U_iso_or_equiv
_atom_site_adp_type
_atom_site_occupancy
_atom_site_site_symmetry_order
_atom_site_calc_flag
_atom_site_refinement_flags_posn
_atom_site_refinement_flags_adp
_atom_site_refinement_flags_occupancy
_atom_site_disorder_assembly
_atom_site_disorder_group
Ru1 Ru 0.50794(4) 0.31108(4) 0.75546(3) 0.01937(12) Uani 1 1 d . . . . .
Cl1 Cl 0.31570(12) 0.51305(10) 0.75753(10) 0.0242(3) Uani 1 1 d . . . . .
S2 S 0.33127(14) 0.29792(11) 0.63984(10) 0.0239(3) Uani 1 1 d . . . . .
Cl2 Cl 0.70127(14) 0.11521(11) 0.73910(10) 0.0292(3) Uani 1 1 d . . . . .
S1 S 0.63041(14) 0.44357(12) 0.62987(12) 0.0322(3) Uani 1 1 d . . . . .
N2 N 0.4159(4) 0.2193(3) 0.8892(3) 0.0192(8) Uani 1 1 d . . . . .
N1 N 0.6143(4) 0.3189(3) 0.8821(3) 0.0223(9) Uani 1 1 d . . . . .
C21 C 0.3227(5) 0.1562(4) 0.8715(4) 0.0177(9) Uani 1 1 d . . . . .
C26 C 0.2689(5) 0.1906(4) 0.7572(4) 0.0199(10) Uani 1 1 d . . . . .
C2 C 0.4359(5) 0.2374(4) 0.9905(4) 0.0195(10) Uani 1 1 d . . . . .
C22 C 0.2848(5) 0.0618(4) 0.9589(4) 0.0223(10) Uani 1 1 d . . . . .
H22 H 0.3282 0.0306 1.0354 0.027 Uiso 1 1 calc R . . . .
C25 C 0.1659(5) 0.1430(5) 0.7342(5) 0.0286(12) Uani 1 1 d . . . . .
H25 H 0.1265 0.1698 0.6570 0.034 Uiso 1 1 calc R . . . .
C16 C 0.7521(5) 0.4296(5) 0.7412(5) 0.0316(12) Uani 1 1 d . . . . .
C23 C 0.1840(5) 0.0136(4) 0.9344(5) 0.0284(12) Uani 1 1 d . . . . .
H23 H 0.1581 -0.0500 0.9947 0.034 Uiso 1 1 calc R . . . .
C27 C 0.4170(7) 0.1930(5) 0.5514(5) 0.0401(14) Uani 1 1 d . . . . .
H27A H 0.4693 0.2351 0.4876 0.060 Uiso 1 1 calc GR . . . .
H27B H 0.3378 0.1779 0.5192 0.060 Uiso 1 1 calc GR . . . .
H27C H 0.4904 0.1092 0.5993 0.060 Uiso 1 1 calc GR . . . .
C1 C 0.5468(5) 0.2961(4) 0.9852(4) 0.0223(10) Uani 1 1 d . . . . .
C3 C 0.3593(6) 0.2103(5) 1.0954(4) 0.0277(11) Uani 1 1 d . . . . .
H3 H 0.2868 0.1716 1.1011 0.033 Uiso 1 1 calc R . . . .
C24 C 0.1206(6) 0.0566(5) 0.8235(5) 0.0348(13) Uani 1 1 d . . . . .
H24 H 0.0466 0.0272 0.8087 0.042 Uiso 1 1 calc R . . . .
C6 C 0.5682(5) 0.3286(5) 1.0828(4) 0.0280(11) Uani 1 1 d . . . . .
H6 H 0.6355 0.3720 1.0790 0.034 Uiso 1 1 calc R . . . .
C11 C 0.7372(5) 0.3630(4) 0.8578(5) 0.0290(12) Uani 1 1 d . . . . .
C5 C 0.4937(6) 0.2983(5) 1.1819(5) 0.0343(13) Uani 1 1 d . . . . .
H5 H 0.5127 0.3172 1.2479 0.041 Uiso 1 1 calc R . . . .
C17 C 0.7738(6) 0.3604(5) 0.5446(5) 0.0433(15) Uani 1 1 d . . . . .
H17A H 0.8356 0.2725 0.5944 0.065 Uiso 1 1 calc GR . . . .
H17B H 0.8390 0.4098 0.5121 0.065 Uiso 1 1 calc GR . . . .
H17C H 0.7244 0.3539 0.4811 0.065 Uiso 1 1 calc GR . . . .
C15 C 0.8647(6) 0.4823(5) 0.7096(6) 0.0446(16) Uani 1 1 d . . . . .
H15 H 0.8710 0.5310 0.6309 0.054 Uiso 1 1 calc R . . . .
C12 C 0.8461(6) 0.3391(5) 0.9399(5) 0.0364(13) Uani 1 1 d . . . . .
H12 H 0.8428 0.2885 1.0184 0.044 Uiso 1 1 calc R . . . .
C4 C 0.3886(6) 0.2391(5) 1.1882(5) 0.0368(13) Uani 1 1 d . . . . .
H4 H 0.3373 0.2190 1.2583 0.044 Uiso 1 1 calc R . . . .
O1A O 1.0607(7) 0.1988(6) 0.4359(5) 0.0961(18) Uani 1 1 d . . . . .
C14 C 0.9663(6) 0.4629(6) 0.7938(7) 0.058(2) Uani 1 1 d . . . . .
H14 H 1.0411 0.5004 0.7735 0.069 Uiso 1 1 calc R . . . .
C13 C 0.9593(6) 0.3891(6) 0.9071(7) 0.0504(18) Uani 1 1 d . . . . .
H13 H 1.0331 0.3721 0.9637 0.060 Uiso 1 1 calc R . . . .
C2A C 0.9875(10) 0.1772(8) 0.3711(7) 0.073(2) Uani 1 1 d . . . . .
C1A C 1.0094(9) 0.2088(7) 0.2483(6) 0.078(2) Uani 1 1 d . . . . .
H1AA H 1.0731 0.2608 0.2263 0.117 Uiso 1 1 calc GR . . . .
H1AB H 0.9106 0.2593 0.2062 0.117 Uiso 1 1 calc GR . . . .
H1AC H 1.0594 0.1280 0.2285 0.117 Uiso 1 1 calc GR . . . .
C3A C 0.8619(11) 0.1239(9) 0.4150(8) 0.103(3) Uani 1 1 d . . . . .
H3AA H 0.9006 0.0308 0.4228 0.155 Uiso 1 1 calc GR . . . .
H3AB H 0.7747 0.1717 0.3594 0.155 Uiso 1 1 calc GR . . . .
H3AC H 0.8303 0.1352 0.4909 0.155 Uiso 1 1 calc GR . . . .

loop_
_atom_site_aniso_label
_atom_site_aniso_U_11
_atom_site_aniso_U_22
_atom_site_aniso_U_33
_atom_site_aniso_U_23
_atom_site_aniso_U_13
_atom_site_aniso_U_12
Ru1 0.0199(2) 0.0178(2) 0.0185(2) -0.00024(15) -0.00191(15) -0.00909(15)
Cl1 0.0217(6) 0.0202(6) 0.0305(7) -0.0061(5) -0.0041(5) -0.0080(5)
S2 0.0297(7) 0.0242(6) 0.0176(6) -0.0025(5) -0.0043(5) -0.0122(5)
Cl2 0.0314(7) 0.0221(6) 0.0238(7) -0.0013(5) 0.0031(5) -0.0050(5)
S1 0.0224(7) 0.0253(7) 0.0362(8) 0.0063(6) 0.0020(5) -0.0095(5)
N2 0.021(2) 0.0153(19) 0.021(2) -0.0030(16) -0.0042(16) -0.0069(16)
N1 0.016(2) 0.018(2) 0.029(2) -0.0030(17) -0.0049(17) -0.0053(16)
C21 0.018(2) 0.015(2) 0.021(2) -0.0067(19) -0.0004(18) -0.0066(19)
C26 0.023(2) 0.017(2) 0.019(2) -0.0036(19) -0.0031(19) -0.007(2)
C2 0.023(2) 0.016(2) 0.019(2) -0.0043(19) -0.0029(19) -0.0061(19)
C22 0.021(2) 0.019(2) 0.024(3) -0.002(2) 0.000(2) -0.008(2)
C25 0.027(3) 0.030(3) 0.034(3) -0.014(2) -0.010(2) -0.009(2)
C16 0.017(3) 0.021(3) 0.052(4) -0.004(2) 0.001(2) -0.008(2)
C23 0.026(3) 0.018(2) 0.042(3) -0.007(2) 0.002(2) -0.012(2)
C27 0.054(4) 0.045(3) 0.027(3) -0.018(3) 0.005(3) -0.021(3)
C1 0.021(2) 0.017(2) 0.026(3) -0.003(2) -0.009(2) -0.0035(19)
C3 0.033(3) 0.031(3) 0.023(3) -0.008(2) 0.002(2) -0.016(2)
C24 0.035(3) 0.032(3) 0.047(4) -0.015(3) -0.002(3) -0.021(3)
C6 0.028(3) 0.025(3) 0.033(3) -0.012(2) -0.011(2) -0.007(2)
C11 0.018(3) 0.016(2) 0.051(3) -0.010(2) -0.003(2) -0.003(2)
C5 0.039(3) 0.034(3) 0.030(3) -0.015(2) -0.011(2) -0.007(3)
C17 0.038(3) 0.049(4) 0.030(3) 0.003(3) 0.008(3) -0.017(3)
C15 0.028(3) 0.029(3) 0.080(5) -0.018(3) 0.014(3) -0.016(3)
C12 0.028(3) 0.031(3) 0.055(4) -0.020(3) -0.008(3) -0.009(2)
C4 0.045(3) 0.036(3) 0.022(3) -0.009(2) 0.000(2) -0.009(3)
O1A 0.114(5) 0.093(4) 0.083(4) -0.031(3) -0.017(4) -0.033(4)
C14 0.025(3) 0.037(4) 0.123(7) -0.036(4) 0.011(4) -0.018(3)
C13 0.021(3) 0.042(4) 0.101(6) -0.039(4) -0.009(3) -0.009(3)
C2A 0.104(7) 0.074(5) 0.057(5) -0.029(4) 0.005(5) -0.045(5)
C1A 0.074(5) 0.079(6) 0.074(6) -0.037(5) 0.005(4) -0.013(4)
C3A 0.134(8) 0.115(8) 0.094(7) -0.033(6) 0.016(6) -0.084(7)

loop_
_atom_type_symbol
_atom_type_description
_atom_type_scat_dispersion_real
_atom_type_scat_dispersion_imag
_atom_type_scat_source
C C 0.0033 0.0016 'International Tables Vol C Tables 4.2.6.8 and 6.1.1.4'
H H 0.0000 0.0000 'International Tables Vol C Tables 4.2.6.8 and 6.1.1.4'
Cl Cl 0.1484 0.1585 'International Tables Vol C Tables 4.2.6.8 and 6.1.1.4'
N N 0.0061 0.0033 'International Tables Vol C Tables 4.2.6.8 and 6.1.1.4'
O O 0.0106 0.0060 'International Tables Vol C Tables 4.2.6.8 and 6.1.1.4'
Ru Ru -1.2594 0.8363 'International Tables Vol C Tables 4.2.6.8 and 6.1.1.4'
S S 0.1246 0.1234 'International Tables Vol C Tables 4.2.6.8 and 6.1.1.4'

loop_
_citation_id
_citation_doi
_citation_year
1 10.1021/acs.inorgchem.0c01353 2020

loop_
_geom_angle_atom_site_label_1
_geom_angle_atom_site_label_2
_geom_angle_atom_site_label_3
_geom_angle
_geom_angle_site_symmetry_1
_geom_angle_site_symmetry_3
_geom_angle_publ_flag
Cl1 Ru1 S2 85.92(4) . . ?
Cl1 Ru1 Cl2 176.00(5) . . ?
S2 Ru1 Cl2 92.33(5) . . ?
S1 Ru1 Cl1 84.55(4) . . ?
S1 Ru1 S2 107.53(5) . . ?
S1 Ru1 Cl2 92.56(5) . . ?
N2 Ru1 Cl1 89.34(11) . . ?
N2 Ru1 S2 85.29(11) . . ?
N2 Ru1 Cl2 94.10(11) . . ?
N2 Ru1 S1 165.30(11) . . ?
N1 Ru1 Cl1 87.58(11) . . ?
N1 Ru1 S2 165.01(12) . . ?
N1 Ru1 Cl2 94.94(11) . . ?
N1 Ru1 S1 85.25(12) . . ?
N1 Ru1 N2 81.13(15) . . ?
C26 S2 Ru1 95.47(15) . . ?
C26 S2 C27 100.0(2) . . ?
C27 S2 Ru1 114.3(2) . . ?
C16 S1 Ru1 95.56(16) . . ?
C16 S1 C17 98.9(3) . . ?
C17 S1 Ru1 113.55(19) . . ?
C21 N2 Ru1 120.1(3) . . ?
C2 N2 Ru1 113.5(3) . . ?
C2 N2 C21 126.0(4) . . ?
C1 N1 Ru1 113.5(3) . . ?
C1 N1 C11 125.5(4) . . ?
C11 N1 Ru1 120.4(3) . . ?
C26 C21 N2 116.9(4) . . ?
C22 C21 N2 124.7(4) . . ?
C22 C21 C26 118.4(4) . . ?
C21 C26 S2 120.0(3) . . ?
C25 C26 S2 119.5(4) . . ?
C25 C26 C21 120.5(4) . . ?
N2 C2 C1 113.9(4) . . ?
N2 C2 C3 128.0(4) . . ?
C3 C2 C1 118.1(4) . . ?
C23 C22 C21 120.1(4) . . ?
C24 C25 C26 120.1(5) . . ?
C11 C16 S1 120.0(4) . . ?
C11 C16 C15 120.8(5) . . ?
C15 C16 S1 119.2(4) . . ?
C24 C23 C22 121.0(5) . . ?
N1 C1 C2 114.2(4) . . ?
N1 C1 C6 127.0(4) . . ?
C6 C1 C2 118.7(4) . . ?
C4 C3 C2 120.7(5) . . ?
C23 C24 C25 119.4(4) . . ?
C5 C6 C1 120.6(5) . . ?
C16 C11 N1 116.6(4) . . ?
C12 C11 N1 125.0(5) . . ?
C12 C11 C16 118.3(5) . . ?
C6 C5 C4 120.8(5) . . ?
C14 C15 C16 119.4(6) . . ?
C13 C12 C11 120.2(6) . . ?
C3 C4 C5 121.0(5) . . ?
C13 C14 C15 120.0(6) . . ?
C14 C13 C12 121.0(6) . . ?
O1A C2A C1A 121.4(8) . . ?
O1A C2A C3A 122.7(7) . . ?
C1A C2A C3A 115.7(7) . . ?

loop_
_geom_bond_atom_site_label_1
_geom_bond_atom_site_label_2
_geom_bond_distance
_geom_bond_site_symmetry_2
_geom_bond_publ_flag
Ru1 Cl1 2.3729(12) . ?
Ru1 S2 2.3736(12) . ?
Ru1 Cl2 2.3791(13) . ?
Ru1 S1 2.3700(13) . ?
Ru1 N2 1.972(4) . ?
Ru1 N1 1.967(4) . ?
S2 C26 1.793(5) . ?
S2 C27 1.808(5) . ?
S1 C16 1.792(5) . ?
S1 C17 1.808(6) . ?
N2 C21 1.425(5) . ?
N2 C2 1.360(5) . ?
N1 C1 1.351(6) . ?
N1 C11 1.426(6) . ?
C21 C26 1.402(6) . ?
C21 C22 1.395(6) . ?
C26 C25 1.391(6) . ?
C2 C1 1.456(6) . ?
C2 C3 1.416(6) . ?
C22 C23 1.385(6) . ?
C25 C24 1.385(7) . ?
C16 C11 1.401(7) . ?
C16 C15 1.401(7) . ?
C23 C24 1.382(7) . ?
C1 C6 1.414(6) . ?
C3 C4 1.360(7) . ?
C6 C5 1.357(7) . ?
C11 C12 1.393(7) . ?
C5 C4 1.407(7) . ?
C15 C14 1.379(9) . ?
C12 C13 1.387(7) . ?
O1A C2A 1.243(8) . ?
C14 C13 1.377(9) . ?
C2A C1A 1.433(10) . ?
C2A C3A 1.533(11) . ?
